data_2213177
loop_
_publ_author_name
'Sema \"Ozt\"urk Y\?ild\?ir\?im'
'Mehmet Akkurt'
'Nihat \,Sireci'
'Hasan K\"u\,c\"ukbay'
'Canan Kazak'

_publ_section_title
;
 2-[(2-Furylmethyl)sulfanyl]-1<i>H</i>-3,1-benzimidazol-3-ium chloride
 dihydrate
;
_journal_coeditor_code BT2335
_journal_issue 5
_journal_name_full 'Acta Crystallographica Section E'
_journal_page_first o2433
_journal_page_last o2433
_journal_paper_doi 10.1107/S160053680701673X
_journal_volume 63
_journal_year 2007
_chemical_formula_iupac 'C12 H11 N2 O S +, Cl -, 2H2 O'
_chemical_formula_moiety 'C12 H11 N2 O S +, Cl -, 2(H2 O)'
_chemical_formula_sum 'C12 H15 Cl N2 O3 S'
_chemical_formula_weight 302.78
_chemical_name_systematic
;
2-[(2-furylmethyl)sulfanyl]-1H-3,1-benzimidazol-3-ium chloride dihydrate
;
_space_group_IT_number 14
_symmetry_cell_setting monoclinic
_symmetry_space_group_name_Hall '-P 2ybc'
_symmetry_space_group_name_H-M 'P 1 21/c 1'
_atom_sites_solution_hydrogens geom
_atom_sites_solution_primary direct
_atom_sites_solution_secondary difmap
_cell_angle_alpha 90
_cell_angle_beta 97.925(6)
_cell_angle_gamma 90
_cell_formula_units_Z 4
_cell_length_a 7.0649(6)
_cell_length_b 21.5994(17)
_cell_length_c 9.5520(7)
_cell_measurement_reflns_used 12416
_cell_measurement_temperature 296
_cell_measurement_theta_max 27.12
_cell_measurement_theta_min 1.88
_cell_volume 1443.7(2)
_computing_cell_refinement X-AREA
_computing_data_collection 'X-AREA (Stoe & Cie, 2002)'
_computing_data_reduction 'X-RED32 (Stoe & Cie, 2002)'
_computing_molecular_graphics 'ORTEP-3 for Windows (Farrugia, 1997)'
_computing_publication_material 'WinGX (Farrugia, 1999)'
_computing_structure_refinement 'SHELXL97 (Sheldrick, 1997)'
_computing_structure_solution 'SIR97 (Altomare <i>et al.</i>,  1999)'
_diffrn_ambient_temperature 296
_diffrn_detector_area_resol_mean 6.67
_diffrn_measured_fraction_theta_full 0.989
_diffrn_measured_fraction_theta_max 0.989
_diffrn_measurement_device '2-circle goniometer'
_diffrn_measurement_device_type 'Stoe IPDS2'
_diffrn_measurement_method \w
_diffrn_radiation_monochromator 'plane graphite'
_diffrn_radiation_type 'Mo K\a'
_diffrn_radiation_wavelength 0.71073
_diffrn_reflns_av_R_equivalents 0.0447
_diffrn_reflns_av_sigmaI/netI 0.0455
_diffrn_reflns_limit_h_max 9
_diffrn_reflns_limit_h_min -9
_diffrn_reflns_limit_k_max 27
_diffrn_reflns_limit_k_min -27
_diffrn_reflns_limit_l_max 12
_diffrn_reflns_limit_l_min -12
_diffrn_reflns_number 12197
_diffrn_reflns_reduction_process
;
;
_diffrn_reflns_theta_full 27.14
_diffrn_reflns_theta_max 27.14
_diffrn_reflns_theta_min 1.89
_diffrn_standards_decay_% 0
_diffrn_standards_number 0
_exptl_absorpt_coefficient_mu 0.414
_exptl_absorpt_correction_T_max 0.879
_exptl_absorpt_correction_T_min 0.817
_exptl_absorpt_correction_type integration
_exptl_absorpt_process_details '(X-RED32; Stoe & Cie, 2002)'
_exptl_crystal_colour colourless
_exptl_crystal_density_diffrn 1.393
_exptl_crystal_density_method 'Not Measured'
_exptl_crystal_description prism
_exptl_crystal_F_000 632
_exptl_crystal_size_max 0.510
_exptl_crystal_size_mid 0.420
_exptl_crystal_size_min 0.320
_refine_diff_density_max 0.191
_refine_diff_density_min -0.250
_refine_ls_extinction_coef 0.0078(13)
_refine_ls_extinction_expression Fc^*^=kFc[1+0.001xFc^2^\l^3^/sin(2\q)]^-1/4^
_refine_ls_extinction_method SHELXL97
_refine_ls_goodness_of_fit_ref 0.839
_refine_ls_hydrogen_treatment mixed
_refine_ls_matrix_type full
_refine_ls_number_parameters 189
_refine_ls_number_reflns 3158
_refine_ls_number_restraints 0
_refine_ls_restrained_S_all 0.839
_refine_ls_R_factor_all 0.0670
_refine_ls_R_factor_gt 0.0364
_refine_ls_shift/su_max 0.000
_refine_ls_shift/su_mean 0.000
_refine_ls_structure_factor_coef Fsqd
_refine_ls_weighting_details 'calc w=1/[\s^2^(Fo^2^)+(0.0559P)^2^] where P=(Fo^2^+2Fc^2^)/3'
_refine_ls_weighting_scheme calc
_refine_ls_wR_factor_gt 0.0859
_refine_ls_wR_factor_ref 0.0934
_reflns_number_gt 1882
_reflns_number_total 3158
_reflns_threshold_expression I>2\s(I)
_cod_data_source_file bt2335.cif
_cod_data_source_block I
_cod_original_sg_symbol_H-M 'P 21/c'
_cod_database_code 2213177
_cod_database_fobs_code 2213177

loop_
_symmetry_equiv_pos_site_id
_symmetry_equiv_pos_as_xyz
1 x,y,z
2 -x,1/2+y,1/2-z
3 -x,-y,-z
4 x,1/2-y,1/2+z

loop_
_atom_site_aniso_label
_atom_site_aniso_U_11
_atom_site_aniso_U_22
_atom_site_aniso_U_33
_atom_site_aniso_U_12
_atom_site_aniso_U_13
_atom_site_aniso_U_23
S1 0.0905(5) 0.0574(3) 0.0611(4) 0.0132(3) 0.0330(3) 0.0147(3)
O1 0.0700(10) 0.0607(9) 0.0695(11) 0.0096(8) 0.0112(8) 0.0167(8)
N1 0.0570(10) 0.0601(10) 0.0360(9) 0.0062(8) 0.0094(7) 0.0019(8)
N2 0.0623(10) 0.0496(9) 0.0387(9) 0.0012(8) 0.0104(8) -0.0020(7)
C1 0.0454(10) 0.0544(11) 0.0401(11) 0.0048(9) 0.0090(8) 0.0007(9)
C2 0.0559(13) 0.0628(13) 0.0508(13) -0.0004(10) 0.0091(10) -0.0120(10)
C3 0.0666(14) 0.0517(12) 0.0667(16) -0.0010(10) 0.0103(11) -0.0067(11)
C4 0.0845(17) 0.0529(12) 0.0575(15) 0.0010(11) 0.0107(12) 0.0077(11)
C5 0.0730(15) 0.0573(12) 0.0430(12) 0.0007(10) 0.0081(10) 0.0039(9)
C6 0.0488(11) 0.0464(10) 0.0421(11) 0.0023(8) 0.0092(8) -0.0008(8)
C7 0.0515(12) 0.0556(11) 0.0430(12) 0.0068(9) 0.0137(9) 0.0049(9)
C8 0.0591(13) 0.0468(11) 0.0677(15) -0.0030(9) 0.0152(11) 0.0052(10)
C9 0.0534(11) 0.0415(10) 0.0487(12) 0.0012(9) 0.0053(9) -0.0025(9)
C10 0.0541(12) 0.0555(12) 0.0535(13) 0.0005(9) 0.0057(10) 0.0112(10)
C11 0.0580(13) 0.0800(16) 0.0527(13) -0.0050(12) 0.0136(10) 0.0011(12)
C12 0.0545(14) 0.0699(14) 0.0804(18) 0.0128(11) 0.0107(12) -0.0016(13)
O2 0.0754(13) 0.0817(14) 0.0744(13) 0.0137(11) 0.0066(9) 0.0059(10)
O3 0.0687(11) 0.0866(12) 0.0487(10) -0.0051(9) 0.0100(8) 0.0097(8)
Cl1 0.0560(3) 0.0628(3) 0.0493(3) -0.0030(2) 0.0055(2) -0.0033(2)

loop_
_atom_site_type_symbol
_atom_site_label
_atom_site_fract_x
_atom_site_fract_y
_atom_site_fract_z
_atom_site_U_iso_or_equiv
_atom_site_thermal_displace_type
_atom_site_calc_flag
_atom_site_refinement_flags
_atom_site_occupancy
S S1 0.28109(10) 0.18243(3) 0.44205(7) 0.0676(2) Uani . . 1.000
O O1 -0.0559(2) 0.26590(7) 0.57648(17) 0.0666(6) Uani . . 1.000
N N1 0.2396(2) 0.05992(7) 0.41089(17) 0.0508(6) Uani . . 1.000
N N2 0.3027(2) 0.08569(7) 0.63196(17) 0.0499(5) Uani . . 1.000
C C1 0.2474(3) 0.00497(9) 0.4873(2) 0.0463(6) Uani . . 1.000
C C2 0.2215(3) -0.05649(10) 0.4465(2) 0.0563(8) Uani . . 1.000
C C3 0.2386(3) -0.09954(10) 0.5533(3) 0.0616(8) Uani . . 1.000
C C4 0.2792(3) -0.08243(10) 0.6947(2) 0.0649(9) Uani . . 1.000
C C5 0.3050(3) -0.02185(10) 0.7354(2) 0.0578(8) Uani . . 1.000
C C6 0.2875(3) 0.02143(9) 0.6287(2) 0.0455(6) Uani . . 1.000
C C7 0.2740(3) 0.10729(9) 0.4996(2) 0.0494(7) Uani . . 1.000
C C8 0.2646(3) 0.22625(9) 0.6037(2) 0.0573(8) Uani . . 1.000
C C9 0.0741(3) 0.22686(8) 0.6481(2) 0.0480(6) Uani . . 1.000
C C10 -0.0055(3) 0.19611(10) 0.7456(2) 0.0545(7) Uani . . 1.000
C C11 -0.1959(3) 0.21770(11) 0.7380(2) 0.0630(8) Uani . . 1.000
C C12 -0.2199(3) 0.25924(11) 0.6361(3) 0.0681(9) Uani . . 1.000
O O2 -0.1594(3) 0.06471(12) 0.9334(2) 0.0775(8) Uani . . 1.000
O O3 0.1745(3) 0.06500(8) 1.12185(18) 0.0678(6) Uani . . 1.000
Cl Cl1 0.44294(7) 0.13331(2) 0.93504(6) 0.0562(2) Uani . . 1.000
H H1 0.21620 0.06280 0.32040 0.0610 Uiso calc R 1.000
H H2 0.19410 -0.06790 0.35200 0.0680 Uiso calc R 1.000
H H2A 0.32680 0.10790 0.70700 0.0600 Uiso calc R 1.000
H H3 0.22270 -0.14130 0.53050 0.0740 Uiso calc R 1.000
H H4 0.28910 -0.11310 0.76370 0.0780 Uiso calc R 1.000
H H5 0.33270 -0.01060 0.83000 0.0690 Uiso calc R 1.000
H H8A 0.35430 0.20890 0.67950 0.0690 Uiso calc R 1.000
H H8B 0.30330 0.26860 0.58960 0.0690 Uiso calc R 1.000
H H10 0.05280 0.16620 0.80700 0.0650 Uiso calc R 1.000
H H11 -0.28650 0.20500 0.79400 0.0760 Uiso calc R 1.000
H H12 -0.33250 0.28100 0.60870 0.0820 Uiso calc R 1.000
H H21 -0.274(6) 0.0857(18) 0.937(4) 0.152(15) Uiso . . 1.000
H H22 -0.182(6) 0.0299(19) 0.929(4) 0.138(18) Uiso . . 1.000
H H31 0.252(4) 0.0849(12) 1.082(3) 0.084(9) Uiso . . 1.000
H H32 0.055(6) 0.073(2) 1.070(5) 0.176(18) Uiso . . 1.000

loop_
_atom_type_symbol
_atom_type_description
_atom_type_scat_dispersion_real
_atom_type_scat_dispersion_imag
_atom_type_scat_source
S S 0.1246 0.1234 'International Tables Vol C Tables 4.2.6.8 and 6.1.1.4'
O O 0.0106 0.0060 'International Tables Vol C Tables 4.2.6.8 and 6.1.1.4'
N N 0.0061 0.0033 'International Tables Vol C Tables 4.2.6.8 and 6.1.1.4'
Cl Cl 0.1484 0.1585 'International Tables Vol C Tables 4.2.6.8 and 6.1.1.4'
H H 0.0000 0.0000 'International Tables Vol C Tables 4.2.6.8 and 6.1.1.4'
C C 0.0033 0.0016 'International Tables Vol C Tables 4.2.6.8 and 6.1.1.4'

loop_
_exptl_crystal_face_index_h
_exptl_crystal_face_index_k
_exptl_crystal_face_index_l
_exptl_crystal_face_perp_dist
-5 5 4 0.2590
4 -3 -5 0.2530
-1 -4 4 0.2310
0 4 -3 0.1740
3 5 5 0.1520
-2 -8 -3 0.1830
0 -7 1 0.2420
0 5 -1 0.2540
-1 2 -2 0.2300
4 -10 1 0.2950

loop_
_geom_angle_atom_site_label_1
_geom_angle_atom_site_label_2
_geom_angle_atom_site_label_3
_geom_angle
_geom_angle_publ_flag
C7 S1 C8 102.18(9) yes
C9 O1 C12 106.11(17) yes
H21 O2 H22 108(4) no
H31 O3 H32 106(3) no
C1 N1 C7 109.38(16) no
C6 N2 C7 109.01(16) no
C7 N1 H1 125.00 no
C1 N1 H1 125.00 no
C7 N2 H2A 125.00 no
C6 N2 H2A 126.00 no
C2 C1 C6 121.30(18) no
N1 C1 C2 132.42(18) no
N1 C1 C6 106.27(16) no
C1 C2 C3 116.37(19) no
C2 C3 C4 121.8(2) no
C3 C4 C5 122.05(19) no
C4 C5 C6 116.35(18) no
C1 C6 C5 122.17(18) no
N2 C6 C5 131.46(18) no
N2 C6 C1 106.38(16) no
S1 C7 N1 122.31(15) yes
S1 C7 N2 128.73(15) yes
N1 C7 N2 108.96(17) no
S1 C8 C9 114.64(14) yes
C8 C9 C10 133.77(19) no
O1 C9 C10 109.90(19) no
O1 C9 C8 116.32(16) no
C9 C10 C11 106.86(18) no
C10 C11 C12 106.66(19) no
O1 C12 C11 110.4(2) no
C1 C2 H2 122.00 no
C3 C2 H2 122.00 no
C4 C3 H3 119.00 no
C2 C3 H3 119.00 no
C5 C4 H4 119.00 no
C3 C4 H4 119.00 no
C6 C5 H5 122.00 no
C4 C5 H5 122.00 no
S1 C8 H8A 109.00 no
C9 C8 H8B 109.00 no
S1 C8 H8B 109.00 no
C9 C8 H8A 109.00 no
H8A C8 H8B 107.00 no
C11 C10 H10 127.00 no
C9 C10 H10 127.00 no
C10 C11 H11 127.00 no
C12 C11 H11 127.00 no
C11 C12 H12 125.00 no
O1 C12 H12 125.00 no

loop_
_geom_bond_atom_site_label_1
_geom_bond_atom_site_label_2
_geom_bond_distance
_geom_bond_publ_flag
S1 C7 1.717(2) yes
S1 C8 1.828(2) yes
O1 C9 1.360(2) no
O1 C12 1.367(3) no
O2 H21 0.93(4) no
O2 H22 0.77(4) no
O3 H31 0.83(3) no
O3 H32 0.93(4) no
N1 C7 1.329(2) yes
N1 C1 1.391(2) yes
N2 C6 1.392(2) yes
N2 C7 1.337(2) yes
N1 H1 0.8600 no
N2 H2A 0.8600 no
C1 C6 1.388(3) no
C1 C2 1.389(3) no
C2 C3 1.373(3) no
C3 C4 1.392(3) no
C4 C5 1.370(3) no
C5 C6 1.376(3) no
C8 C9 1.466(3) no
C9 C10 1.330(3) no
C10 C11 1.416(3) no
C11 C12 1.318(3) no
C2 H2 0.9300 no
C3 H3 0.9300 no
C4 H4 0.9300 no
C5 H5 0.9300 no
C8 H8A 0.9700 no
C8 H8B 0.9700 no
C10 H10 0.9300 no
C11 H11 0.9300 no
C12 H12 0.9300 no

loop_
_geom_contact_atom_site_label_1
_geom_contact_atom_site_label_2
_geom_contact_distance
_geom_contact_site_symmetry_2
_geom_contact_publ_flag
Cl1 N2 3.1032(17) . no
Cl1 O2 3.178(2) 1_655 no
Cl1 O3 3.145(2) . no
Cl1 H11 2.9300 1_655 no
Cl1 H2A 2.2900 . no
Cl1 H8A 2.9300 . no
Cl1 H10 2.9400 . no
Cl1 H8B 2.8400 4_555 no
Cl1 H21 2.25(4) 1_655 no
Cl1 H31 2.33(3) . no
Cl1 H12 2.8200 4_655 no
S1 O1 3.3780(17) . no
S1 C9 3.568(2) 4_554 no
S1 C10 3.668(2) 4_554 no
O1 C10 3.332(3) 4_554 no
O1 S1 3.3780(17) . no
O1 C11 3.267(3) 4_554 no
O2 Cl1 3.178(2) 1_455 no
O2 O3 2.850(3) 3_557 no
O2 O3 2.763(3) . no
O3 O2 2.850(3) 3_557 no
O3 Cl1 3.145(2) . no
O3 N1 2.738(2) 1_556 no
O3 O2 2.763(3) . no
O2 H32 1.87(5) . no
O2 H2 2.7000 3_556 no
O3 H22 2.11(4) 3_557 no
O3 H1 1.8800 1_556 no
N1 O3 2.738(2) 1_554 no
N1 N2 2.170(2) . no
N2 N1 2.170(2) . no
N2 Cl1 3.1032(17) . no
N2 H8A 2.7200 . no
C1 C1 3.550(3) 3_656 no
C1 C1 3.544(3) 3_556 no
C3 C7 3.553(3) 3_656 no
C3 C7 3.591(3) 3_556 no
C7 C3 3.591(3) 3_556 no
C7 C3 3.553(3) 3_656 no
C9 S1 3.568(2) 4_555 no
C10 O1 3.332(3) 4_555 no
C10 S1 3.668(2) 4_555 no
C11 O1 3.267(3) 4_555 no
C8 H12 3.0800 1_655 no
C8 H2A 2.7500 . no
C10 H3 3.1000 3_556 no
C10 H2A 3.0800 . no
C11 H3 3.0300 3_556 no
C12 H3 3.0000 3_556 no
C12 H4 2.9800 2_556 no
H1 O3 1.8800 1_554 no
H1 H31 2.3700 1_554 no
H1 H32 2.5100 1_554 no
H2 O2 2.7000 3_556 no
H2A Cl1 2.2900 . no
H2A H8A 2.2100 . no
H2A H10 2.6000 . no
H2A C8 2.7500 . no
H2A C10 3.0800 . no
H3 C10 3.1000 3_556 no
H3 C12 3.0000 3_556 no
H3 C11 3.0300 3_556 no
H4 H12 2.5900 2_546 no
H4 C12 2.9800 2_546 no
H8A N2 2.7200 . no
H8A Cl1 2.9300 . no
H8A H2A 2.2100 . no
H8B H12 2.5700 1_655 no
H8B Cl1 2.8400 4_554 no
H10 Cl1 2.9400 . no
H10 H2A 2.6000 . no
H11 Cl1 2.9300 1_455 no
H12 C8 3.0800 1_455 no
H12 Cl1 2.8200 4_454 no
H12 H8B 2.5700 1_455 no
H12 H4 2.5900 2_556 no
H21 H32 2.51(6) . no
H21 Cl1 2.25(4) 1_455 no
H22 O3 2.11(4) 3_557 no
H22 H32 2.40(6) 3_557 no
H22 H31 2.53(5) 3_557 no
H22 H32 2.21(6) . no
H31 H22 2.53(5) 3_557 no
H31 Cl1 2.33(3) . no
H31 H1 2.3700 1_556 no
H32 H1 2.5100 1_556 no
H32 H21 2.51(6) . no
H32 H22 2.21(6) . no
H32 H22 2.40(6) 3_557 no
H32 O2 1.87(5) . no

loop_
_geom_hbond_atom_site_label_D
_geom_hbond_atom_site_label_H
_geom_hbond_atom_site_label_A
_geom_hbond_site_symmetry_A
_geom_hbond_distance_DH
_geom_hbond_distance_HA
_geom_hbond_distance_DA
_geom_hbond_angle_DHA
_geom_hbond_publ_flag
N1 H1 O3 1_554 0.86 1.88 2.738(2) 177 yes
N2 H2A Cl1 . 0.86 2.29 3.1032(17) 159 yes
O2 H21 Cl1 1_455 0.93(4) 2.25(4) 3.178(2) 177(4) yes
O2 H22 O3 3_557 0.77(4) 2.11(4) 2.850(3) 162(4) yes
O3 H31 Cl1 . 0.83(3) 2.33(3) 3.145(2) 170(3) yes
O3 H32 O2 . 0.93(4) 1.87(5) 2.763(3) 160(4) yes
C12 H12 Cl1 4_454 0.93 2.82 3.673(3) 152 yes

loop_
_geom_torsion_atom_site_label_1
_geom_torsion_atom_site_label_2
_geom_torsion_atom_site_label_3
_geom_torsion_atom_site_label_4
_geom_torsion
_geom_torsion_publ_flag
C8 S1 C7 N1 164.63(17) no
C8 S1 C7 N2 -16.5(2) no
C7 S1 C8 C9 -74.29(16) no
C12 O1 C9 C8 -179.37(18) no
C9 O1 C12 C11 -0.9(3) no
C12 O1 C9 C10 1.4(2) no
C1 N1 C7 N2 -0.5(2) no
C7 N1 C1 C6 0.4(2) no
C7 N1 C1 C2 179.6(2) no
C1 N1 C7 S1 178.54(15) no
C6 N2 C7 S1 -178.54(17) no
C6 N2 C7 N1 0.4(2) no
C7 N2 C6 C5 179.9(2) no
C7 N2 C6 C1 -0.2(2) no
N1 C1 C6 N2 -0.1(2) no
C6 C1 C2 C3 -0.3(3) no
C2 C1 C6 N2 -179.44(19) no
C2 C1 C6 C5 0.5(3) no
N1 C1 C2 C3 -179.4(2) no
N1 C1 C6 C5 179.77(19) no
C1 C2 C3 C4 0.2(3) no
C2 C3 C4 C5 -0.2(3) no
C3 C4 C5 C6 0.4(3) no
C4 C5 C6 C1 -0.5(3) no
C4 C5 C6 N2 179.4(2) no
S1 C8 C9 O1 -77.85(19) no
S1 C8 C9 C10 101.1(2) no
O1 C9 C10 C11 -1.3(2) no
C8 C9 C10 C11 179.6(2) no
C9 C10 C11 C12 0.7(3) no
C10 C11 C12 O1 0.1(3) no

loop_
_cod_related_entry_id
_cod_related_entry_database
_cod_related_entry_code
1 ChemSpider 21124794
